data_1515359
loop_
_publ_author_name
'Camacho-Fernandez, Miguel A.'
'Yen, Max'
'Ziller, Joseph W.'
'Guan, Zhibin'

_publ_section_title
;
 Direct observation of a cationic ruthenium complex for ethylene insertion
 polymerization
;
_journal_issue 7
_journal_name_full 'Chemical Science'
_journal_page_first 2902
_journal_paper_doi 10.1039/c3sc50676b
_journal_volume 4
_journal_year 2013
_chemical_formula_sum 'C12 H20 Ru S'
_chemical_formula_weight 297.41
_chemical_name_systematic
;
?
;
_space_group_IT_number 14
_symmetry_cell_setting monoclinic
_symmetry_space_group_name_Hall '-P 2yn'
_symmetry_space_group_name_H-M 'P 1 21/n 1'
_atom_sites_solution_hydrogens mixed
_atom_sites_solution_primary direct
_atom_sites_solution_secondary difmap
_audit_creation_method SHELXTL
_cell_angle_alpha 90.00
_cell_angle_beta 93.8780(4)
_cell_angle_gamma 90.00
_cell_formula_units_Z 4
_cell_length_a 6.8375(3)
_cell_length_b 13.5463(5)
_cell_length_c 12.8712(5)
_cell_measurement_reflns_used 9969
_cell_measurement_temperature 88(2)
_cell_measurement_theta_max 28.66
_cell_measurement_theta_min 2.19
_cell_volume 1189.44(8)
_computing_cell_refinement 'Bruker SAINT'
_computing_data_collection 'Bruker APEX2'
_computing_data_reduction 'Bruker SAINT'
_computing_molecular_graphics 'Bruker SHELXTL'
_computing_publication_material 'Bruker SHELXTL'
_computing_structure_refinement 'SHELXL-97 (Sheldrick, 2008)'
_computing_structure_solution 'SHELXS-97 (Sheldrick, 2008)'
_diffrn_ambient_temperature 88(2)
_diffrn_measured_fraction_theta_full 1.000
_diffrn_measured_fraction_theta_max 0.946
_diffrn_measurement_device_type 'Bruker APEX-II CCD'
_diffrn_measurement_method '\f and \w scans'
_diffrn_radiation_monochromator graphite
_diffrn_radiation_source 'fine-focus sealed tube'
_diffrn_radiation_type MoK\a
_diffrn_radiation_wavelength 0.71073
_diffrn_reflns_av_R_equivalents 0.0130
_diffrn_reflns_av_sigmaI/netI 0.0101
_diffrn_reflns_limit_h_max 9
_diffrn_reflns_limit_h_min -9
_diffrn_reflns_limit_k_max 17
_diffrn_reflns_limit_k_min -18
_diffrn_reflns_limit_l_max 17
_diffrn_reflns_limit_l_min -16
_diffrn_reflns_number 13876
_diffrn_reflns_theta_full 25.50
_diffrn_reflns_theta_max 28.77
_diffrn_reflns_theta_min 2.19
_exptl_absorpt_coefficient_mu 1.454
_exptl_absorpt_correction_T_max 0.7944
_exptl_absorpt_correction_T_min 0.7452
_exptl_absorpt_correction_type numerical
_exptl_absorpt_process_details 'Bruker SADABS'
_exptl_crystal_colour gold
_exptl_crystal_density_diffrn 1.661
_exptl_crystal_density_meas ?
_exptl_crystal_density_method 'not measured'
_exptl_crystal_description irregular
_exptl_crystal_F_000 608
_exptl_crystal_size_max 0.22
_exptl_crystal_size_mid 0.20
_exptl_crystal_size_min 0.17
_refine_diff_density_max 0.731
_refine_diff_density_min -0.339
_refine_diff_density_rms 0.065
_refine_ls_extinction_method none
_refine_ls_goodness_of_fit_ref 1.092
_refine_ls_hydrogen_treatment mixed
_refine_ls_matrix_type full
_refine_ls_number_parameters 196
_refine_ls_number_reflns 2930
_refine_ls_number_restraints 0
_refine_ls_restrained_S_all 1.092
_refine_ls_R_factor_all 0.0179
_refine_ls_R_factor_gt 0.0171
_refine_ls_shift/su_max 0.001
_refine_ls_shift/su_mean 0.000
_refine_ls_structure_factor_coef Fsqd
_refine_ls_weighting_details 'calc w=1/[\s^2^(Fo^2^)+(0.0154P)^2^+1.3575P] where P=(Fo^2^+2Fc^2^)/3'
_refine_ls_weighting_scheme calc
_refine_ls_wR_factor_gt 0.0418
_refine_ls_wR_factor_ref 0.0422
_reflns_number_gt 2831
_reflns_number_total 2930
_reflns_threshold_expression >2sigma(I)
_cod_data_source_file c3sc50676b.cif
_cod_data_source_block zg35
_cod_depositor_comments
;
The following automatic conversions were performed:

'_symmetry_cell_setting' value 'Monoclinic' changed to 'monoclinic'
according to
/usr/data/users/saulius/automatic-downloads/retrospective/RSC/lib/dictionaries/cif_core.dic
dictionary named 'cif_core.dic' version 2.4.2 from 2011-04-26.

Automatic conversion script
Id: cif_fix_values 2281 2013-09-26 08:29:07Z andrius 

The following automatic conversions were performed:

'_exptl_crystal_density_meas' value 'none' was changed to '?' - the
value is perceived as not measured.

Automatic conversion script
Id: cif_fix_values 3008 2015-01-20 13:52:24Z robertas 

The following automatic conversions were performed:

'_atom_sites_solution_hydrogens' value 'difmap & geom' was changed to
'mixed'.

Automatic conversion script
Id: cif_fix_values 6452 2018-10-05 10:23:21Z andrius 
;
_cod_original_sg_symbol_H-M P2(1)/n
_cod_database_code 1515359

loop_
_symmetry_equiv_pos_as_xyz
'x, y, z'
'-x+1/2, y+1/2, -z+1/2'
'-x, -y, -z'
'x-1/2, -y-1/2, z-1/2'

loop_
_atom_site_label
_atom_site_type_symbol
_atom_site_fract_x
_atom_site_fract_y
_atom_site_fract_z
_atom_site_U_iso_or_equiv
_atom_site_adp_type
_atom_site_occupancy
_atom_site_symmetry_multiplicity
_atom_site_calc_flag
_atom_site_refinement_flags
Ru1 Ru 0.167262(18) 0.182459(9) 0.340455(9) 0.01233(4) Uani 1 1 d .
S1 S 0.11141(6) 0.20449(3) 0.16227(3) 0.01690(8) Uani 1 1 d .
C1 C -0.0721(3) 0.11720(12) 0.42638(13) 0.0177(3) Uani 1 1 d .
C2 C 0.0817(3) 0.15018(13) 0.49877(13) 0.0194(3) Uani 1 1 d .
C3 C 0.2750(3) 0.11788(13) 0.49043(13) 0.0198(3) Uani 1 1 d .
C4 C 0.3166(3) 0.04908(13) 0.41051(13) 0.0189(3) Uani 1 1 d .
C5 C 0.1660(3) 0.01613(12) 0.34009(13) 0.0176(3) Uani 1 1 d .
C6 C -0.0300(2) 0.05211(12) 0.34510(13) 0.0164(3) Uani 1 1 d .
C7 C -0.1895(3) 0.02091(14) 0.26490(14) 0.0208(3) Uani 1 1 d .
C8 C -0.1459(3) 0.03753(14) 0.15083(14) 0.0222(4) Uani 1 1 d .
C9 C -0.1189(3) 0.14505(14) 0.11978(14) 0.0219(3) Uani 1 1 d .
C10 C 0.2796(3) 0.12857(15) 0.09504(15) 0.0247(4) Uani 1 1 d .
C11 C 0.0550(3) 0.32963(13) 0.34814(14) 0.0209(3) Uani 1 1 d .
C12 C 0.4421(2) 0.26236(11) 0.31818(12) 0.0137(3) Uani 1 1 d .
H12A H 0.4230 0.3065 0.2580 0.020 Uiso 1 1 calc R
H12B H 0.5462 0.2149 0.3060 0.020 Uiso 1 1 calc R
H12C H 0.4793 0.3012 0.3806 0.020 Uiso 1 1 calc R
H1A H -0.200(3) 0.1436(15) 0.4303(16) 0.016(5) Uiso 1 1 d .
H2A H 0.053(3) 0.1952(16) 0.5514(17) 0.020(5) Uiso 1 1 d .
H3A H 0.376(3) 0.1425(17) 0.5361(17) 0.023(5) Uiso 1 1 d .
H4A H 0.443(3) 0.0269(16) 0.4029(16) 0.022(5) Uiso 1 1 d .
H5A H 0.196(3) -0.0280(17) 0.2867(17) 0.024(5) Uiso 1 1 d .
H7A H -0.305(3) 0.0547(17) 0.2777(17) 0.023(5) Uiso 1 1 d .
H7B H -0.216(3) -0.0506(17) 0.2737(17) 0.024(5) Uiso 1 1 d .
H8A H -0.039(3) -0.0010(16) 0.1321(16) 0.021(5) Uiso 1 1 d .
H8B H -0.259(3) 0.0146(17) 0.1091(18) 0.028(6) Uiso 1 1 d .
H9A H -0.219(4) 0.1865(17) 0.1495(18) 0.028(6) Uiso 1 1 d .
H9B H -0.129(3) 0.1520(17) 0.0467(18) 0.025(6) Uiso 1 1 d .
H10A H 0.255(4) 0.1379(19) 0.025(2) 0.037(7) Uiso 1 1 d .
H10B H 0.269(3) 0.0600(18) 0.1142(18) 0.028(6) Uiso 1 1 d .
H10C H 0.412(4) 0.1514(18) 0.1186(19) 0.032(6) Uiso 1 1 d .
H11A H 0.072(3) 0.3683(18) 0.2835(18) 0.029(6) Uiso 1 1 d .
H11B H 0.111(4) 0.365(2) 0.405(2) 0.040(7) Uiso 1 1 d .
H11C H -0.081(4) 0.3283(18) 0.356(2) 0.036(7) Uiso 1 1 d .

loop_
_atom_site_aniso_label
_atom_site_aniso_U_11
_atom_site_aniso_U_22
_atom_site_aniso_U_33
_atom_site_aniso_U_23
_atom_site_aniso_U_13
_atom_site_aniso_U_12
Ru1 0.01423(7) 0.01074(7) 0.01184(7) 0.00119(4) -0.00042(4) -0.00009(4)
S1 0.01984(19) 0.01742(18) 0.01318(17) 0.00238(14) -0.00074(14) -0.00220(15)
C1 0.0193(8) 0.0167(8) 0.0175(8) 0.0026(6) 0.0041(6) -0.0011(6)
C2 0.0289(9) 0.0157(7) 0.0137(7) 0.0014(6) 0.0028(6) -0.0017(7)
C3 0.0256(9) 0.0178(8) 0.0152(7) 0.0049(6) -0.0041(6) -0.0028(7)
C4 0.0199(8) 0.0166(8) 0.0199(8) 0.0062(6) 0.0004(6) 0.0026(6)
C5 0.0238(8) 0.0117(7) 0.0174(8) 0.0023(6) 0.0029(6) 0.0007(6)
C6 0.0202(8) 0.0126(7) 0.0164(7) 0.0022(6) 0.0014(6) -0.0032(6)
C7 0.0199(8) 0.0217(9) 0.0207(8) -0.0003(7) 0.0005(6) -0.0060(7)
C8 0.0225(9) 0.0244(9) 0.0191(8) -0.0034(7) -0.0021(7) -0.0065(7)
C9 0.0219(8) 0.0259(9) 0.0170(8) 0.0027(7) -0.0047(6) -0.0029(7)
C10 0.0272(9) 0.0293(10) 0.0183(8) -0.0021(7) 0.0076(7) -0.0021(8)
C11 0.0261(9) 0.0162(8) 0.0206(8) 0.0021(6) 0.0026(7) 0.0045(7)
C12 0.0144(7) 0.0133(7) 0.0130(7) 0.0043(5) -0.0010(5) 0.0034(5)

loop_
_atom_type_symbol
_atom_type_description
_atom_type_scat_dispersion_real
_atom_type_scat_dispersion_imag
_atom_type_scat_source
C C 0.0033 0.0016 'International Tables Vol C Tables 4.2.6.8 and 6.1.1.4'
H H 0.0000 0.0000 'International Tables Vol C Tables 4.2.6.8 and 6.1.1.4'
S S 0.1246 0.1234 'International Tables Vol C Tables 4.2.6.8 and 6.1.1.4'
Ru Ru -1.2594 0.8363 'International Tables Vol C Tables 4.2.6.8 and 6.1.1.4'

loop_
_geom_angle_atom_site_label_1
_geom_angle_atom_site_label_2
_geom_angle_atom_site_label_3
_geom_angle
Cnt Ru1 S1 131.1
Cnt Ru1 C11 128.4
Cnt Ru1 C12 130.3
C11 Ru1 C3 115.44(7)
C11 Ru1 C2 91.35(7)
C3 Ru1 C2 37.18(7)
C11 Ru1 C12 81.97(7)
C3 Ru1 C12 94.10(6)
C2 Ru1 C12 120.02(6)
C11 Ru1 C1 93.96(7)
C3 Ru1 C1 67.60(6)
C2 Ru1 C1 37.69(6)
C12 Ru1 C1 157.54(6)
C11 Ru1 C6 121.17(7)
C3 Ru1 C6 80.13(6)
C2 Ru1 C6 67.54(6)
C12 Ru1 C6 156.47(6)
C1 Ru1 C6 37.05(6)
C11 Ru1 C4 152.81(7)
C3 Ru1 C4 37.63(6)
C2 Ru1 C4 66.97(6)
C12 Ru1 C4 94.54(6)
C1 Ru1 C4 79.00(6)
C6 Ru1 C4 66.98(6)
C11 Ru1 C5 158.42(7)
C3 Ru1 C5 66.75(6)
C2 Ru1 C5 78.59(6)
C12 Ru1 C5 119.60(6)
C1 Ru1 C5 66.42(6)
C6 Ru1 C5 37.29(6)
C4 Ru1 C5 36.30(6)
C11 Ru1 S1 83.70(5)
C3 Ru1 S1 160.36(5)
C2 Ru1 S1 154.79(5)
C12 Ru1 S1 83.86(4)
C1 Ru1 S1 117.80(5)
C6 Ru1 S1 93.96(4)
C4 Ru1 S1 122.91(5)
C5 Ru1 S1 97.26(4)
C10 S1 C9 99.81(9)
C10 S1 Ru1 109.44(7)
C9 S1 Ru1 108.76(6)
C6 C1 C2 120.05(16)
C6 C1 Ru1 71.69(9)
C2 C1 Ru1 70.47(9)
C3 C2 C1 120.53(16)
C3 C2 Ru1 71.36(10)
C1 C2 Ru1 71.84(9)
C2 C3 C4 119.49(16)
C2 C3 Ru1 71.45(10)
C4 C3 Ru1 72.50(9)
C5 C4 C3 120.03(16)
C5 C4 Ru1 72.55(10)
C3 C4 Ru1 69.87(9)
C4 C5 C6 120.85(16)
C4 C5 Ru1 71.15(10)
C6 C5 Ru1 70.30(9)
C1 C6 C5 118.94(15)
C1 C6 C7 120.49(15)
C5 C6 C7 120.58(15)
C1 C6 Ru1 71.26(9)
C5 C6 Ru1 72.41(9)
C7 C6 Ru1 127.93(11)
C6 C7 C8 115.79(14)
C9 C8 C7 115.19(15)
C8 C9 S1 117.48(13)

loop_
_geom_bond_atom_site_label_1
_geom_bond_atom_site_label_2
_geom_bond_distance
Ru1 Cnt 1.712
Ru1 C11 2.1411(17)
Ru1 C3 2.2004(16)
Ru1 C2 2.2016(17)
Ru1 C12 2.2041(16)
Ru1 C1 2.2197(16)
Ru1 C6 2.2253(16)
Ru1 C4 2.2351(16)
Ru1 C5 2.2532(17)
Ru1 S1 2.3187(4)
S1 C10 1.807(2)
S1 C9 1.8197(18)
C1 C6 1.412(2)
C1 C2 1.428(2)
C2 C3 1.403(3)
C3 C4 1.431(2)
C4 C5 1.398(2)
C5 C6 1.432(2)
C6 C7 1.510(2)
C7 C8 1.534(2)
C8 C9 1.525(3)

loop_
_geom_torsion_atom_site_label_1
_geom_torsion_atom_site_label_2
_geom_torsion_atom_site_label_3
_geom_torsion_atom_site_label_4
_geom_torsion
C11 Ru1 S1 C10 152.40(9)
C3 Ru1 S1 C10 -15.14(16)
C2 Ru1 S1 C10 -127.90(13)
C12 Ru1 S1 C10 69.84(8)
C1 Ru1 S1 C10 -116.43(9)
C6 Ru1 S1 C10 -86.64(8)
C4 Ru1 S1 C10 -21.60(9)
C5 Ru1 S1 C10 -49.31(8)
C11 Ru1 S1 C9 -99.50(9)
C3 Ru1 S1 C9 92.96(16)
C2 Ru1 S1 C9 -19.80(13)
C12 Ru1 S1 C9 177.93(8)
C1 Ru1 S1 C9 -8.34(9)
C6 Ru1 S1 C9 21.46(8)
C4 Ru1 S1 C9 86.49(9)
C5 Ru1 S1 C9 58.79(8)
C11 Ru1 C1 C6 140.30(10)
C3 Ru1 C1 C6 -103.78(11)
C2 Ru1 C1 C6 -132.62(15)
C12 Ru1 C1 C6 -141.17(14)
C4 Ru1 C1 C6 -66.20(10)
C5 Ru1 C1 C6 -30.39(9)
S1 Ru1 C1 C6 55.34(10)
C11 Ru1 C1 C2 -87.08(11)
C3 Ru1 C1 C2 28.84(10)
C12 Ru1 C1 C2 -8.6(2)
C6 Ru1 C1 C2 132.62(15)
C4 Ru1 C1 C2 66.42(10)
C5 Ru1 C1 C2 102.22(11)
S1 Ru1 C1 C2 -172.04(8)
C6 C1 C2 C3 -0.5(2)
Ru1 C1 C2 C3 -54.28(14)
C6 C1 C2 Ru1 53.81(14)
C11 Ru1 C2 C3 -132.83(11)
C12 Ru1 C2 C3 -51.32(12)
C1 Ru1 C2 C3 132.44(15)
C6 Ru1 C2 C3 103.77(11)
C4 Ru1 C2 C3 30.27(10)
C5 Ru1 C2 C3 66.40(11)
S1 Ru1 C2 C3 149.15(10)
C11 Ru1 C2 C1 94.73(11)
C3 Ru1 C2 C1 -132.44(15)
C12 Ru1 C2 C1 176.24(9)
C6 Ru1 C2 C1 -28.67(10)
C4 Ru1 C2 C1 -102.17(11)
C5 Ru1 C2 C1 -66.03(10)
S1 Ru1 C2 C1 16.71(17)
C1 C2 C3 C4 -1.9(2)
Ru1 C2 C3 C4 -56.36(14)
C1 C2 C3 Ru1 54.50(14)
C11 Ru1 C3 C2 54.28(12)
C12 Ru1 C3 C2 137.34(10)
C1 Ru1 C3 C2 -29.21(10)
C6 Ru1 C3 C2 -65.66(10)
C4 Ru1 C3 C2 -130.55(15)
C5 Ru1 C3 C2 -102.13(11)
S1 Ru1 C3 C2 -139.46(13)
C11 Ru1 C3 C4 -175.17(10)
C2 Ru1 C3 C4 130.55(15)
C12 Ru1 C3 C4 -92.11(10)
C1 Ru1 C3 C4 101.34(11)
C6 Ru1 C3 C4 64.89(10)
C5 Ru1 C3 C4 28.42(10)
S1 Ru1 C3 C4 -8.9(2)
C2 C3 C4 C5 1.4(2)
Ru1 C3 C4 C5 -54.50(14)
C2 C3 C4 Ru1 55.85(14)
C11 Ru1 C4 C5 141.95(15)
C3 Ru1 C4 C5 132.37(15)
C2 Ru1 C4 C5 102.44(11)
C12 Ru1 C4 C5 -136.79(10)
C1 Ru1 C4 C5 64.93(10)
C6 Ru1 C4 C5 28.13(10)
S1 Ru1 C4 C5 -51.18(11)
C11 Ru1 C4 C3 9.6(2)
C2 Ru1 C4 C3 -29.93(10)
C12 Ru1 C4 C3 90.84(11)
C1 Ru1 C4 C3 -67.44(11)
C6 Ru1 C4 C3 -104.24(11)
C5 Ru1 C4 C3 -132.37(15)
S1 Ru1 C4 C3 176.45(8)
C3 C4 C5 C6 1.5(2)
Ru1 C4 C5 C6 -51.77(14)
C3 C4 C5 Ru1 53.25(14)
C11 Ru1 C5 C4 -130.04(18)
C3 Ru1 C5 C4 -29.40(10)
C2 Ru1 C5 C4 -66.47(11)
C12 Ru1 C5 C4 51.71(12)
C1 Ru1 C5 C4 -104.03(11)
C6 Ru1 C5 C4 -134.25(15)
S1 Ru1 C5 C4 138.75(9)
C11 Ru1 C5 C6 4.2(2)
C3 Ru1 C5 C6 104.85(11)
C2 Ru1 C5 C6 67.78(10)
C12 Ru1 C5 C6 -174.04(9)
C1 Ru1 C5 C6 30.21(9)
C4 Ru1 C5 C6 134.25(15)
S1 Ru1 C5 C6 -87.01(9)
C2 C1 C6 C5 3.2(2)
Ru1 C1 C6 C5 56.49(13)
C2 C1 C6 C7 -176.85(15)
Ru1 C1 C6 C7 -123.60(15)
C2 C1 C6 Ru1 -53.25(14)
C4 C5 C6 C1 -3.8(2)
Ru1 C5 C6 C1 -55.92(13)
C4 C5 C6 C7 176.32(15)
Ru1 C5 C6 C7 124.17(15)
C4 C5 C6 Ru1 52.15(14)
C11 Ru1 C6 C1 -48.14(12)
C3 Ru1 C6 C1 65.71(10)
C2 Ru1 C6 C1 29.14(10)
C12 Ru1 C6 C1 143.13(14)
C4 Ru1 C6 C1 102.62(11)
C5 Ru1 C6 C1 130.06(14)
S1 Ru1 C6 C1 -133.17(9)
C11 Ru1 C6 C5 -178.19(9)
C3 Ru1 C6 C5 -64.35(10)
C2 Ru1 C6 C5 -100.92(11)
C12 Ru1 C6 C5 13.07(19)
C1 Ru1 C6 C5 -130.06(14)
C4 Ru1 C6 C5 -27.43(9)
S1 Ru1 C6 C5 96.78(9)
C11 Ru1 C6 C7 66.37(17)
C3 Ru1 C6 C7 -179.79(16)
C2 Ru1 C6 C7 143.64(17)
C12 Ru1 C6 C7 -102.37(19)
C1 Ru1 C6 C7 114.51(19)
C4 Ru1 C6 C7 -142.87(17)
C5 Ru1 C6 C7 -115.44(19)
S1 Ru1 C6 C7 -18.66(15)
C1 C6 C7 C8 126.25(18)
C5 C6 C7 C8 -53.8(2)
Ru1 C6 C7 C8 37.1(2)
C6 C7 C8 C9 -63.2(2)
C7 C8 C9 S1 75.66(19)
C10 S1 C9 C8 62.43(16)
Ru1 S1 C9 C8 -52.12(15)
